data_1506387
loop_
_publ_author_name
'Tanner, Peter A.'
'Zhou, Xianju'
'Wong, Wing-Tak'
'Kratzer, Cornelius'
'Yersin, Hartmut'

_publ_section_title
;
 Structure and spectroscopy of Tb[Au(CN)2]3.3H2O.
;
_journal_issue 27
_journal_name_full 'The journal of physical chemistry. B'
_journal_page_first 13083
_journal_page_last 13090
_journal_paper_doi 10.1021/jp047554z
_journal_volume 109
_journal_year 2005
_chemical_formula_moiety 'C6 H6 Au3 N6 O3 Tb '
_chemical_formula_sum 'C6 H6 Au3 N6 O3 Tb'
_chemical_formula_weight 959.98
_space_group_IT_number 193
_symmetry_cell_setting hexagonal
_symmetry_Int_Tables_number 193
_symmetry_space_group_name_Hall '-P 6c 2'
_symmetry_space_group_name_H-M 'P 63/m c m'
_cell_angle_alpha 90
_cell_angle_beta 90
_cell_angle_gamma 120
_cell_formula_units_Z 2
_cell_length_a 6.6220(10)
_cell_length_b 6.6220(10)
_cell_length_c 18.147(3)
_cell_measurement_reflns_used 4716
_cell_measurement_temperature 298(2)
_cell_measurement_theta_max 27.49
_cell_measurement_theta_min 2.0
_cell_volume 689.15(19)
_computing_cell_refinement 'SAINT (Bruker, 1999)'
_computing_data_collection 'SMART (Bruker, 1998)'
_computing_data_reduction CrystalStructure
_computing_molecular_graphics 'ORTEP-II(Johnson, 1976)'
_computing_publication_material 'CrystalStructure Ver. 3.5.1'
_computing_structure_refinement CRYSTALS
_computing_structure_solution 'DIRDIF99 (PATTY)'
_diffrn_measured_fraction_theta_full 0.9361
_diffrn_measured_fraction_theta_max 0.9361
_diffrn_measurement_device_type CCD
_diffrn_measurement_method \w
_diffrn_radiation_type 'Mo K\a'
_diffrn_radiation_wavelength 0.7107
_diffrn_reflns_av_R_equivalents 0.039
_diffrn_reflns_limit_h_max 5
_diffrn_reflns_limit_h_min -7
_diffrn_reflns_limit_k_max 3
_diffrn_reflns_limit_k_min -8
_diffrn_reflns_limit_l_max 21
_diffrn_reflns_limit_l_min -21
_diffrn_reflns_number 4716
_diffrn_reflns_theta_full 27.46
_diffrn_reflns_theta_max 27.46
_exptl_absorpt_coefficient_mu 37.013
_exptl_absorpt_correction_type none
_exptl_crystal_colour 'pale yellow'
_exptl_crystal_density_diffrn 4.626
_exptl_crystal_density_method 'not measured'
_exptl_crystal_description plate
_exptl_crystal_F_000 820.00
_exptl_crystal_size_max 0.32
_exptl_crystal_size_mid 0.21
_exptl_crystal_size_min 0.04
_refine_diff_density_max 3.42
_refine_diff_density_min -4.20
_refine_ls_extinction_coef 28.5(25)
_refine_ls_extinction_method 'Larson (1970) Crystallographic Computing eq. 22'
_refine_ls_goodness_of_fit_ref 1.028
_refine_ls_hydrogen_treatment refxyz
_refine_ls_number_parameters 26
_refine_ls_number_reflns 248
_refine_ls_R_factor_gt 0.0410
_refine_ls_shift/su_max 0.0010
_refine_ls_structure_factor_coef F
_refine_ls_weighting_details 'w = 1/[0.0002Fo^2^ + 1.0000\s(Fo^2^) + 0.9000]'
_refine_ls_weighting_scheme calc
_refine_ls_wR_factor_ref 0.0450
_reflns_number_gt 247
_reflns_number_total 369
_reflns_threshold_expression F^2^>2.0\s(F^2^)
_cod_data_source_file jp047554zsi20040607_044846.cif
_cod_data_source_block '_wt0891wb'
_cod_depositor_comments
;
The following automatic conversions were performed:

'_symmetry_cell_setting' tag value 'hexgonal' was replaced with
'hexagonal' value as specified in the replacement file
'/home/robertas/cod-tools/perl-scripts/inputs/replacement_values.lst'.

Automatic conversion script
Id: cif_fix_values 3143 2015-03-26 13:38:13Z robertas 
;
_cod_original_cell_volume 689.2(2)
_cod_original_sg_symbol_Hall '-P 6c'
_cod_original_sg_symbol_H-M 'P 63/m c m '
_cod_original_formula_sum 'C6 H6 Au3 N6 O3 Tb '
_cod_database_code 1506387

loop_
_symmetry_equiv_pos_as_xyz
x,y,z
-x,-y,-z
x-y,x,z+1/2
-x+y,-x,-z+1/2
-y,x-y,z
y,-x+y,-z
-x,-y,z+1/2
x,y,-z+1/2
-x+y,-x,z
x-y,x,-z
y,-x+y,z+1/2
-y,x-y,-z+1/2
-x+y,y,z+1/2
x-y,-y,-z+1/2
y,x,z
-y,-x,-z
x,x-y,z+1/2
-x,-x+y,-z+1/2
x-y,-y,z
-x+y,y,-z
-y,-x,z+1/2
y,x,-z+1/2
-x,-x+y,z
x,x-y,-z

loop_
_atom_site_label
_atom_site_type_symbol
_atom_site_fract_x
_atom_site_fract_y
_atom_site_fract_z
_atom_site_U_iso_or_equiv
_atom_site_adp_type
_atom_site_occupancy
_atom_site_symmetry_multiplicity
_atom_site_calc_flag
Au(1) Au 0.5000 0.0000 0.0000 0.0236(4) Uani 1.00 1 d
Tb(1) Tb 1.0000 0.0000 0.2500 0.0165(5) Uani 1.00 1 d
O(1) O 1.371(4) 0.0000 0.2500 0.039(7) Uani 1.00 1 d
N(1) N 0.734(3) 0.0000 0.1457(13) 0.032(5) Uani 1.00 1 d
C(1) C 0.646(3) 0.0000 0.0949(11) 0.019(5) Uani 1.00 1 d
H(1) H 1.39(4) 0.0000 0.284(12) 0.0192 Uiso 1.00 1 c

loop_
_atom_site_aniso_label
_atom_site_aniso_U_11
_atom_site_aniso_U_22
_atom_site_aniso_U_33
_atom_site_aniso_U_12
_atom_site_aniso_U_13
_atom_site_aniso_U_23
Au(1) 0.0232(6) 0.0263(7) 0.0223(8) 0.0132(4) -0.0040(4) 0.0000
Tb(1) 0.0157(8) 0.0157(8) 0.0181(12) 0.0078(4) 0.0000 0.0000
O(1) 0.040(11) 0.09(2) 0.002(9) 0.044(12) 0.0000 0.0000
N(1) 0.029(9) 0.023(10) 0.042(13) 0.011(5) 0.011(9) 0.0000
C(1) 0.017(7) 0.024(11) 0.017(10) 0.012(5) -0.002(7) 0.0000

loop_
_atom_type_symbol
_atom_type_description
_atom_type_scat_dispersion_real
_atom_type_scat_dispersion_imag
_atom_type_scat_source
C C 0.003 0.002
;
International Tables for Crystallography
(1992, Vol. C, Tables 4.2.6.8 and 6.1.1.4)
;
H H 0.000 0.000
;
International Tables for Crystallography
(1992, Vol. C, Table 6.1.1.4)
;
N N 0.006 0.003
;
International Tables for Crystallography
(1992, Vol. C, Tables 4.2.6.8 and 6.1.1.4)
;
O O 0.011 0.006
;
International Tables for Crystallography
(1992, Vol. C, Tables 4.2.6.8 and 6.1.1.4)
;
Tb Tb -0.172 4.154
;
International Tables for Crystallography
(1992, Vol. C, Tables 4.2.6.8 and 6.1.1.4)
;
Au Au -2.013 8.802
;
International Tables for Crystallography
(1992, Vol. C, Tables 4.2.6.8 and 6.1.1.4)
;

loop_
_geom_angle_atom_site_label_1
_geom_angle_atom_site_label_2
_geom_angle_atom_site_label_3
_geom_angle
_geom_angle_publ_flag
O(1) Tb(1) N(1) 132.9(5) yes
O(1) Tb(1) O1(3;1;-1;0) 120.0(3) yes
O(1) Tb(1) O1(5;2;1;0) 119.9(1) yes
O(1) Tb(1) N1(3;1;-1;0) 70.09 yes
O(1) Tb(1) N1(5;2;1;0) 70.09(1) yes
O(1) Tb(1) N1(14;2;1;0) 70.09 no
O(1) Tb(1) N1(16;0;0;0) 132.93 yes
O(1) Tb(1) N1(18;1;-1;0) 70.09(3) no
N(1) Tb(1) O1(3;1;-1;0) 70.1(2) no
N(1) Tb(1) O1(5;2;1;0) 70.1(2) no
N(1) Tb(1) N1(3;1;-1;0) 72.3(4) no
N(1) Tb(1) N1(5;2;1;0) 72.3(4) no
N(1) Tb(1) N1(14;2;1;0) 140.2(2) no
N(1) Tb(1) N1(16;0;0;0) 94.1(5) no
N(1) Tb(1) N1(18;1;-1;0) 140.2(2) no
O1(3;1;-1;0) Tb(1) O1(5;2;1;0) 120.0(4) no
O1(3;1;-1;0) Tb(1) N1(3;1;-1;0) 132(2) no
O1(3;1;-1;0) Tb(1) N1(5;2;1;0) 70(1) no
O1(3;1;-1;0) Tb(1) N1(14;2;1;0) 70(1) no
O1(3;1;-1;0) Tb(1) N1(16;0;0;0) 70(1) no
O1(3;1;-1;0) Tb(1) N1(18;1;-1;0) 132(2) no
O1(5;2;1;0) Tb(1) N1(3;1;-1;0) 70(1) no
O1(5;2;1;0) Tb(1) N1(5;2;1;0) 132(2) no
O1(5;2;1;0) Tb(1) N1(14;2;1;0) 132(2) no
O1(5;2;1;0) Tb(1) N1(16;0;0;0) 70(1) no
O1(5;2;1;0) Tb(1) N1(18;1;-1;0) 70(1) no
N1(3;1;-1;0) Tb(1) N1(5;2;1;0) 72(1) no
N1(3;1;-1;0) Tb(1) N1(14;2;1;0) 140.2(6) no
N1(3;1;-1;0) Tb(1) N1(16;0;0;0) 140.2(5) no
N1(3;1;-1;0) Tb(1) N1(18;1;-1;0) 94(1) no
N1(5;2;1;0) Tb(1) N1(14;2;1;0) 94(1) no
N1(5;2;1;0) Tb(1) N1(16;0;0;0) 140.2(6) no
N1(5;2;1;0) Tb(1) N1(18;1;-1;0) 140.2(6) no
N1(14;2;1;0) Tb(1) N1(16;0;0;0) 72(1) no
N1(14;2;1;0) Tb(1) N1(18;1;-1;0) 72(1) no
N1(16;0;0;0) Tb(1) N1(18;1;-1;0) 72(1) no
H(1) O(1) H1(16;0;0;0) 154(20) no
H(1) O(1) Tb(1) 102(20) no
H1(16;0;0;0) O(1) Tb(1) 102(2) no
C(1) N(1) Tb(1) 169(1) no
Au(1) C(1) N(1) 176(2) no

loop_
_geom_bond_atom_site_label_1
_geom_bond_atom_site_label_2
_geom_bond_distance
_geom_bond_publ_flag
Au(1) C(1) 1.98(2) yes
Tb(1) O(1) 2.45(3) yes
Tb(1) N(1) 2.59(2) yes
O(1) H(1) 0.6(2) no
N(1) C(1) 1.09(3) yes

loop_
_geom_contact_atom_site_label_1
_geom_contact_atom_site_label_2
_geom_contact_distance
_geom_contact_publ_flag
_geom_contact_site_symmetry_2
Au(1) Au(1) 3.311(7) yes 54503
Au(1) Au(1) 3.311(7) no 65503
Au(1) Au(1) 3.31(1) yes 65505
Au(1) Au(1) 3.31(1) no 66505
Au(1) Au(1) 3.311(7) no 65508
Au(1) Au(1) 3.311(7) no 66515
Au(1) Au(1) 3.311(7) no 66520
Au(1) N(1) 3.06(2) no 55501
Au(1) N(1) 3.06(2) yes 65513
Au(1) C(1) 3.42(2) no 54503
Au(1) C(1) 3.42(2) no 66505
Au(1) C(1) 3.42(2) no 66515
Au(1) C(1) 3.42(2) no 54517
Au(1) C(1) 3.42(2) yes 66520
Tb(1) O(1) 2.45(3) yes 55501
Tb(1) O(1) 2.45(1) no 64503
Tb(1) O(1) 2.45(1) no 76505
Tb(1) O(1) 2.45(1) no 64508
Tb(1) O(1) 2.45(1) no 64518
Tb(1) O(1) 2.45(1) no 64523
Tb(1) N(1) 2.59(2) yes 55501
Tb(1) N(1) 2.59(2) no 64503
Tb(1) N(1) 2.59(2) no 76505
Tb(1) N(1) 2.59(2) no 76514
Tb(1) N(1) 2.59(2) no 55516
Tb(1) N(1) 2.59(2) no 64518
Tb(1) H(1) 2.7(3) yes 55501
Tb(1) H(1) 2.7(1) yes 64503
Tb(1) H(1) 2.7(1) no 76505
Tb(1) H(1) 2.7(1) no 76514
Tb(1) H(1) 2.7(3) no 55516
Tb(1) H(1) 2.7(1) no 64518
O(1) Tb(1) 2.45(3) yes 55501
O(1) N(1) 3.06(3) yes 65501
O(1) N(1) 2.90(2) yes 64503
O(1) N(1) 2.90(2) no 76505
O(1) N(1) 2.90(2) no 76514
O(1) N(1) 3.06(3) no 65516
O(1) N(1) 2.90(2) no 64518
O(1) C(1) 3.35(3) yes 65501
O(1) C(1) 3.35(3) no 65516
N(1) Au(1) 3.06(2) yes 55501
N(1) Tb(1) 2.59(2) no 55501
N(1) O(1) 2.90(2) no 64503
N(1) O(1) 2.90(2) no 76505
N(1) O(1) 2.90(2) no 64508
N(1) O(1) 2.90(2) no 64518
N(1) O(1) 2.90(2) no 64523
N(1) N(1) 3.05(2) yes 64503
N(1) N(1) 3.05(2) no 76505
N(1) H(1) 3.4(2) no 64503
N(1) H(1) 3.4(2) no 76505
N(1) H(1) 2.6(1) no 76514
N(1) H(1) 2.6(1) no 64518
C(1) Au(1) 3.42(1) yes 65503
C(1) Au(1) 3.42(1) no 65505
C(1) H(1) 3.3(2) no 76514
C(1) H(1) 3.3(2) no 64518
H(1) Tb(1) 2.7(3) no 55501
H(1) O(1) 3.6(2) no 74503
H(1) N(1) 3.4(2) no 65501
H(1) N(1) 3.4(2) no 64503
H(1) N(1) 3.4(2) no 76505
H(1) N(1) 2.6(2) no 76514
H(1) N(1) 2.6(2) no 65516
H(1) N(1) 2.6(2) no 64518
H(1) C(1) 3.3(2) no 76514
H(1) C(1) 2.8(2) no 65516
H(1) C(1) 3.3(2) no 64518
H(1) C(1) 3.3(2) no 64523

loop_
_geom_torsion_atom_site_label_1
_geom_torsion_atom_site_label_2
_geom_torsion_atom_site_label_3
_geom_torsion_atom_site_label_4
_geom_torsion
_geom_torsion_publ_flag
N(1) Tb(1) O(1) H(1) 0(254) no
N(1) Tb(1) O(1) H1(16;0;0;0) 0.00(9) no
O1(3;1;-1;0) Tb(1) O(1) H(1) 90.00(1) no
O1(3;1;-1;0) Tb(1) O(1) H1(16;0;0;0) -89.99(9) no
O1(5;2;1;0) Tb(1) O(1) H(1) -89.99(9) no
O1(5;2;1;0) Tb(1) O(1) H1(16;0;0;0) 90.00(1) no
N1(3;1;-1;0) Tb(1) O(1) H(1) -141.14(1) no
N1(3;1;-1;0) Tb(1) O(1) H1(16;0;0;0) 38.85(7) no
N1(5;2;1;0) Tb(1) O(1) H(1) 141.15(9) no
N1(5;2;1;0) Tb(1) O(1) H1(16;0;0;0) -38.85(1) no
N1(14;2;1;0) Tb(1) O(1) H(1) 38.85(1) no
N1(14;2;1;0) Tb(1) O(1) H1(16;0;0;0) -141.15(9) no
N1(16;0;0;0) Tb(1) O(1) H(1) 0.00(1) no
N1(16;0;0;0) Tb(1) O(1) H1(16;0;0;0) 0(180) no
N1(18;1;-1;0) Tb(1) O(1) H(1) -38.85(7) no
N1(18;1;-1;0) Tb(1) O(1) H1(16;0;0;0) 141.15(9) no
O(1) Tb(1) N(1) C(1) 0.00 yes
O1(3;1;-1;0) Tb(1) N(1) C(1) 112.9(2) yes
O1(5;2;1;0) Tb(1) N(1) C(1) -112.9(2) yes
N1(3;1;-1;0) Tb(1) N(1) C(1) -38.3(1) yes
N1(5;2;1;0) Tb(1) N(1) C(1) 38.3(1) yes
N1(14;2;1;0) Tb(1) N(1) C(1) 112.9(5) yes
N1(16;0;0;0) Tb(1) N(1) C(1) -179(402) yes
N1(18;1;-1;0) Tb(1) N(1) C(1) -112.9(5) yes
O(1) Tb(1) O1(3;1;-1;0) H1(3;1;-1;0) -90(2) no
O(1) Tb(1) O1(3;1;-1;0) H1(18;1;-1;0) 89(2) no
N(1) Tb(1) O1(3;1;-1;0) H1(3;1;-1;0) 141(1) no
N(1) Tb(1) O1(3;1;-1;0) H1(18;1;-1;0) -38(1) no
O1(5;2;1;0) Tb(1) O1(3;1;-1;0) H1(3;1;-1;0) 89(2) no
O1(5;2;1;0) Tb(1) O1(3;1;-1;0) H1(18;1;-1;0) -90(2) no
N1(3;1;-1;0) Tb(1) O1(3;1;-1;0) H1(18;1;-1;0) 0(1) no
N1(5;2;1;0) Tb(1) O1(3;1;-1;0) H1(3;1;-1;0) -141(1) no
N1(5;2;1;0) Tb(1) O1(3;1;-1;0) H1(18;1;-1;0) 38(1) no
N1(14;2;1;0) Tb(1) O1(3;1;-1;0) H1(3;1;-1;0) -38(1) no
N1(14;2;1;0) Tb(1) O1(3;1;-1;0) H1(18;1;-1;0) 141(1) no
N1(16;0;0;0) Tb(1) O1(3;1;-1;0) H1(3;1;-1;0) 38(1) no
N1(16;0;0;0) Tb(1) O1(3;1;-1;0) H1(18;1;-1;0) -141(1) no
N1(18;1;-1;0) Tb(1) O1(3;1;-1;0) H1(3;1;-1;0) 0(1) no
O(1) Tb(1) O1(5;2;1;0) H1(5;2;1;0) 89(3) no
O(1) Tb(1) O1(5;2;1;0) H1(14;2;1;0) -89(3) no
N(1) Tb(1) O1(5;2;1;0) H1(5;2;1;0) -141(1) no
N(1) Tb(1) O1(5;2;1;0) H1(14;2;1;0) 38(1) no
O1(3;1;-1;0) Tb(1) O1(5;2;1;0) H1(5;2;1;0) -89(3) no
O1(3;1;-1;0) Tb(1) O1(5;2;1;0) H1(14;2;1;0) 89(3) no
N1(3;1;-1;0) Tb(1) O1(5;2;1;0) H1(5;2;1;0) 141(1) no
N1(3;1;-1;0) Tb(1) O1(5;2;1;0) H1(14;2;1;0) -38(1) no
N1(5;2;1;0) Tb(1) O1(5;2;1;0) H1(14;2;1;0) 0(1) no
N1(14;2;1;0) Tb(1) O1(5;2;1;0) H1(5;2;1;0) 0(1) no
N1(16;0;0;0) Tb(1) O1(5;2;1;0) H1(5;2;1;0) -38(1) no
N1(16;0;0;0) Tb(1) O1(5;2;1;0) H1(14;2;1;0) 141(1) no
N1(18;1;-1;0) Tb(1) O1(5;2;1;0) H1(5;2;1;0) 38(1) no
N1(18;1;-1;0) Tb(1) O1(5;2;1;0) H1(14;2;1;0) -141(1) no
O(1) Tb(1) N1(3;1;-1;0) C1(3;1;-1;0) -112(3) no
N(1) Tb(1) N1(3;1;-1;0) C1(3;1;-1;0) 38(3) no
O1(3;1;-1;0) Tb(1) N1(3;1;-1;0) C1(3;1;-1;0) 0(3) no
O1(5;2;1;0) Tb(1) N1(3;1;-1;0) C1(3;1;-1;0) 112(3) no
N1(5;2;1;0) Tb(1) N1(3;1;-1;0) C1(3;1;-1;0) -38(3) no
N1(14;2;1;0) Tb(1) N1(3;1;-1;0) C1(3;1;-1;0) -112(3) no
N1(16;0;0;0) Tb(1) N1(3;1;-1;0) C1(3;1;-1;0) 112(3) no
O(1) Tb(1) N1(5;2;1;0) C1(5;2;1;0) 112(4) no
N(1) Tb(1) N1(5;2;1;0) C1(5;2;1;0) -38(4) no
O1(3;1;-1;0) Tb(1) N1(5;2;1;0) C1(5;2;1;0) -112(4) no
O1(5;2;1;0) Tb(1) N1(5;2;1;0) C1(5;2;1;0) 0(4) no
N1(3;1;-1;0) Tb(1) N1(5;2;1;0) C1(5;2;1;0) 38(4) no
N1(16;0;0;0) Tb(1) N1(5;2;1;0) C1(5;2;1;0) -112(4) no
N1(18;1;-1;0) Tb(1) N1(5;2;1;0) C1(5;2;1;0) 112(4) no
O(1) Tb(1) N1(14;2;1;0) C1(14;2;1;0) -112(4) no
N(1) Tb(1) N1(14;2;1;0) C1(14;2;1;0) 112(4) no
O1(3;1;-1;0) Tb(1) N1(14;2;1;0) C1(14;2;1;0) 112(4) no
O1(5;2;1;0) Tb(1) N1(14;2;1;0) C1(14;2;1;0) 0(4) no
N1(3;1;-1;0) Tb(1) N1(14;2;1;0) C1(14;2;1;0) -112(4) no
N1(16;0;0;0) Tb(1) N1(14;2;1;0) C1(14;2;1;0) 38(4) no
N1(18;1;-1;0) Tb(1) N1(14;2;1;0) C1(14;2;1;0) -38(4) no
O(1) Tb(1) N1(16;0;0;0) C1(16;0;0;0) 0(3) no
O1(3;1;-1;0) Tb(1) N1(16;0;0;0) C1(16;0;0;0) -112(3) no
O1(5;2;1;0) Tb(1) N1(16;0;0;0) C1(16;0;0;0) 112(3) no
N1(3;1;-1;0) Tb(1) N1(16;0;0;0) C1(16;0;0;0) 112(3) no
N1(5;2;1;0) Tb(1) N1(16;0;0;0) C1(16;0;0;0) -112(3) no
N1(14;2;1;0) Tb(1) N1(16;0;0;0) C1(16;0;0;0) -38(3) no
N1(18;1;-1;0) Tb(1) N1(16;0;0;0) C1(16;0;0;0) 38(3) no
O(1) Tb(1) N1(18;1;-1;0) C1(18;1;-1;0) 112(3) no
N(1) Tb(1) N1(18;1;-1;0) C1(18;1;-1;0) -112(3) no
O1(3;1;-1;0) Tb(1) N1(18;1;-1;0) C1(18;1;-1;0) 0(3) no
O1(5;2;1;0) Tb(1) N1(18;1;-1;0) C1(18;1;-1;0) -112(3) no
N1(5;2;1;0) Tb(1) N1(18;1;-1;0) C1(18;1;-1;0) 112(3) no
N1(14;2;1;0) Tb(1) N1(18;1;-1;0) C1(18;1;-1;0) 38(3) no
N1(16;0;0;0) Tb(1) N1(18;1;-1;0) C1(18;1;-1;0) -38(3) no
